data_4062978
loop_
_publ_author_name
'Schouteeten, St\'ephanie'
'Tranchier, Jean-Philippe'
'Rose-Munch, Fran\,coise'
'Rose, Eric'
'Auffrant, Audrey'
'Stephenson, G. Richard'

_publ_section_title
;
 Cationic (\h6-Arene)tricarbonylmanganese Linked to Neutral
 (\h6-Arene)tricarbonylchromium Complexes
;
_journal_coden_ASTM ORGND7
_journal_issue 18
_journal_name_full Organometallics
_journal_page_first 4308
_journal_page_last 4316
_journal_paper_doi 10.1021/om049807g
_journal_volume 23
_journal_year 2004
_chemical_formula_moiety ' C21 H13 Cr1 Mn1 O7 '
_chemical_formula_sum 'C21 H13 Cr Mn O7'
_chemical_formula_weight 484.25
_space_group_IT_number 14
_symmetry_cell_setting monoclinic
_symmetry_space_group_name_Hall '-P 2ybc'
_symmetry_space_group_name_H-M 'P 1 21/c 1'
_cell_angle_alpha 90
_cell_angle_beta 94.31(3)
_cell_angle_gamma 90
_cell_formula_units_Z 8
_cell_length_a 14.774(5)
_cell_length_b 12.732(3)
_cell_length_c 21.413(6)
_cell_measurement_temperature 295
_cell_volume 4016(2)
_diffrn_ambient_temperature 295
_exptl_crystal_density_diffrn 1.602
_cod_depositor_comments
;
The following automatic conversions were performed:
'_symmetry_cell_setting' value 'Monoclinic' changed to 'monoclinic'
according to '/home/saulius/struct/CIF-dictionaries/cif_core.dic'
dictionary named 'cif_core.dic' version 2.4.1 from 2010-06-29.

Automatic conversion script
Id: cif_fix_enum 1527 2010-12-29 10:47:43Z saulius 
;
_cod_original_sg_symbol_H-M 'P 21/c'
_cod_original_formula_sum ' C21 H13 Cr1 Mn1 O7 '
_cod_database_code 4062978

loop_
_symmetry_equiv_pos_as_xyz
x,y,z
-x,-y,-z
-x,y+1/2,-z+1/2
x,-y+1/2,z+1/2

loop_
_atom_site_label
_atom_site_type_symbol
_atom_site_fract_x
_atom_site_fract_y
_atom_site_fract_z
_atom_site_U_iso_or_equiv
_atom_site_occupancy
_atom_site_adp_type
_atom_site_attached_hydrogens
Cr1 Cr 0.77308(6) 0.84594(8) 0.01504(5) 0.0388 1.0000 Uani .
Mn1 Mn 0.49347(7) 0.67275(8) -0.24599(5) 0.0470 1.0000 Uani .
O1 O 0.4595(4) 0.6530(4) -0.3928(2) 0.0710 1.0000 Uani .
O2 O 0.6990(4) 1.0444(5) 0.0644(3) 0.0799 1.0000 Uani .
O3 O 0.5844(4) 0.7700(6) -0.0086(4) 0.1180 1.0000 Uani .
O4 O 0.7837(5) 0.7622(6) 0.1445(3) 0.1108 1.0000 Uani .
O5 O 0.5087(4) 0.5280(5) -0.1390(2) 0.0781 1.0000 Uani .
O6 O 0.4266(5) 0.8392(5) -0.1673(3) 0.0966 1.0000 Uani .
O7 O 0.3115(4) 0.5929(7) -0.2865(3) 0.1274 1.0000 Uani .
C1 C 0.6318(4) 0.7401(6) -0.2400(3) 0.0490 1.0000 Uani .
C2 C 0.6388(6) 0.6358(6) -0.2627(3) 0.0644 1.0000 Uani .
C3 C 0.5780(5) 0.6034(6) -0.3132(3) 0.0571 1.0000 Uani .
C4 C 0.5213(5) 0.6771(6) -0.3446(3) 0.0561 1.0000 Uani .
C5 C 0.5166(5) 0.7786(6) -0.3210(3) 0.0621 1.0000 Uani .
C6 C 0.5947(5) 0.8226(6) -0.2829(3) 0.0669 1.0000 Uani .
C7 C 0.6842(5) 0.7691(5) -0.1837(3) 0.0520 1.0000 Uani .
C8 C 0.7290(5) 0.7933(5) -0.1387(3) 0.0509 1.0000 Uani .
C9 C 0.7916(4) 0.8162(5) -0.0864(3) 0.0404 1.0000 Uani .
C10 C 0.8308(4) 0.7313(5) -0.0488(3) 0.0510 1.0000 Uani .
C11 C 0.8941(4) 0.7512(5) 0.0003(3) 0.0478 1.0000 Uani .
C12 C 0.9216(4) 0.8529(6) 0.0147(3) 0.0549 1.0000 Uani .
C13 C 0.8838(4) 0.9374(6) -0.0209(3) 0.0536 1.0000 Uani .
C14 C 0.8191(4) 0.9187(5) -0.0718(3) 0.0435 1.0000 Uani .
C15 C 0.4494(7) 0.5448(8) -0.4107(4) 0.0890 1.0000 Uani .
C16 C 0.7292(5) 0.9680(6) 0.0453(3) 0.0509 1.0000 Uani .
C17 C 0.6582(5) 0.7986(6) 0.0008(4) 0.0628 1.0000 Uani .
C18 C 0.7781(5) 0.7928(6) 0.0942(4) 0.0601 1.0000 Uani .
C19 C 0.5034(5) 0.5823(6) -0.1812(3) 0.0556 1.0000 Uani .
C20 C 0.4516(5) 0.7747(7) -0.1990(4) 0.0651 1.0000 Uani .
C21 C 0.3821(6) 0.6245(8) -0.2707(4) 0.0776 1.0000 Uani .
Cr101 Cr 0.26504(6) 0.61749(8) 0.01297(4) 0.0404 1.0000 Uani .
Mn101 Mn -0.02866(6) 0.44219(8) -0.23743(4) 0.0433 1.0000 Uani .
O101 O -0.0710(3) 0.4261(4) -0.3847(2) 0.0554 1.0000 Uani .
O102 O 0.2072(5) 0.8226(5) 0.0630(3) 0.0956 1.0000 Uani .
O103 O 0.2592(6) 0.5313(7) 0.1416(3) 0.1279 1.0000 Uani .
O104 O 0.0686(4) 0.5740(7) -0.0157(4) 0.1385 1.0000 Uani .
O105 O -0.0188(5) 0.2979(5) -0.1300(3) 0.0862 1.0000 Uani .
O106 O -0.0829(6) 0.6166(5) -0.1609(4) 0.1167 1.0000 Uani .
O107 O -0.2156(4) 0.3696(7) -0.2711(3) 0.1138 1.0000 Uani .
C101 C 0.1117(4) 0.5077(5) -0.2365(3) 0.0457 1.0000 Uani .
C102 C 0.1097(5) 0.4028(6) -0.2571(3) 0.0537 1.0000 Uani .
C103 C 0.0479(4) 0.3709(5) -0.3064(3) 0.0463 1.0000 Uani .
C104 C -0.0064(4) 0.4465(5) -0.3372(3) 0.0412 1.0000 Uani .
C105 C -0.0060(4) 0.5494(5) -0.3145(3) 0.0486 1.0000 Uani .
C106 C 0.0803(5) 0.5909(5) -0.2826(3) 0.0562 1.0000 Uani .
C107 C 0.1688(4) 0.5340(5) -0.1818(3) 0.0493 1.0000 Uani .
C108 C 0.2186(5) 0.5556(5) -0.1376(3) 0.0523 1.0000 Uani .
C109 C 0.2840(4) 0.5771(5) -0.0866(3) 0.0406 1.0000 Uani .
C110 C 0.3152(4) 0.4928(5) -0.0474(3) 0.0456 1.0000 Uani .
C111 C 0.3796(4) 0.5118(5) 0.0023(3) 0.0475 1.0000 Uani .
C112 C 0.4142(4) 0.6137(6) 0.0137(3) 0.0534 1.0000 Uani .
C113 C 0.3813(4) 0.6960(6) -0.0246(3) 0.0506 1.0000 Uani .
C114 C 0.3172(4) 0.6781(5) -0.0742(3) 0.0457 1.0000 Uani .
C115 C -0.0870(5) 0.3174(6) -0.3996(3) 0.0644 1.0000 Uani .
C116 C 0.2307(5) 0.7438(6) 0.0436(3) 0.0594 1.0000 Uani .
C117 C 0.2603(5) 0.5629(7) 0.0917(4) 0.0686 1.0000 Uani .
C118 C 0.1457(6) 0.5891(7) -0.0037(4) 0.0738 1.0000 Uani .
C119 C -0.0204(5) 0.3531(6) -0.1721(3) 0.0513 1.0000 Uani .
C120 C -0.0630(5) 0.5494(6) -0.1907(4) 0.0611 1.0000 Uani .
C121 C -0.1438(5) 0.3983(7) -0.2578(3) 0.0639 1.0000 Uani .
H2 H 0.6679 0.5698 -0.2362 0.069(4) 1.0000 Uiso .
H3 H 0.5790 0.5235 -0.3247 0.069(4) 1.0000 Uiso .
H5 H 0.4771 0.8332 -0.3478 0.069(4) 1.0000 Uiso .
H10 H 0.8077 0.6520 -0.0604 0.069(4) 1.0000 Uiso .
H11 H 0.9187 0.6848 0.0275 0.069(4) 1.0000 Uiso .
H12 H 0.9746 0.8635 0.0535 0.069(4) 1.0000 Uiso .
H13 H 0.9023 1.0072 -0.0063 0.069(4) 1.0000 Uiso .
H14 H 0.7790 0.9820 -0.0919 0.069(4) 1.0000 Uiso .
H61 H 0.5800 0.8947 -0.2650 0.069(4) 1.0000 Uiso .
H62 H 0.6500 0.8420 -0.3143 0.069(4) 1.0000 Uiso .
H151 H 0.4223 0.5153 -0.3753 0.069(4) 1.0000 Uiso .
H152 H 0.4271 0.5380 -0.4504 0.069(4) 1.0000 Uiso .
H153 H 0.5031 0.5065 -0.4150 0.069(4) 1.0000 Uiso .
H102 H 0.1535 0.3467 -0.2296 0.069(4) 1.0000 Uiso .
H103 H 0.0513 0.3033 -0.3299 0.069(4) 1.0000 Uiso .
H105 H -0.0640 0.6040 -0.3278 0.069(4) 1.0000 Uiso .
H110 H 0.2848 0.4185 -0.0540 0.069(4) 1.0000 Uiso .
H111 H 0.4229 0.4630 0.0316 0.069(4) 1.0000 Uiso .
H112 H 0.4765 0.6205 0.0491 0.069(4) 1.0000 Uiso .
H113 H 0.3963 0.7840 -0.0169 0.069(4) 1.0000 Uiso .
H114 H 0.2913 0.7402 -0.0999 0.069(4) 1.0000 Uiso .
H1151 H -0.1192 0.2875 -0.3644 0.069(4) 1.0000 Uiso .
H1152 H -0.1400 0.3187 -0.4326 0.069(4) 1.0000 Uiso .
H1153 H -0.0292 0.2763 -0.4137 0.069(4) 1.0000 Uiso .
H1161 H 0.0756 0.6612 -0.2600 0.069(4) 1.0000 Uiso .
H1162 H 0.1412 0.6033 -0.3150 0.069(4) 1.0000 Uiso .

loop_
_atom_site_aniso_label
_atom_site_aniso_U_11
_atom_site_aniso_U_22
_atom_site_aniso_U_33
_atom_site_aniso_U_23
_atom_site_aniso_U_13
_atom_site_aniso_U_12
Cr1 0.0374(5) 0.0362(6) 0.0431(6) -0.0029(4) 0.0051(4) -0.0050(5)
Mn1 0.0483(6) 0.0503(6) 0.0416(6) 0.0019(5) -0.0015(4) -0.0022(5)
O1 0.088(4) 0.075(4) 0.046(3) -0.007(3) -0.017(3) -0.014(3)
O2 0.087(4) 0.062(4) 0.094(4) -0.017(3) 0.025(3) 0.006(3)
O3 0.049(4) 0.128(6) 0.178(7) -0.029(5) 0.016(4) -0.039(4)
O4 0.110(5) 0.148(7) 0.079(4) 0.055(4) 0.035(4) 0.039(5)
O5 0.107(5) 0.072(4) 0.054(3) 0.020(3) -0.004(3) -0.002(3)
O6 0.118(5) 0.061(4) 0.116(5) -0.012(4) 0.044(4) 0.012(4)
O7 0.058(4) 0.218(9) 0.104(5) 0.008(5) -0.010(3) -0.050(5)
C1 0.046(4) 0.059(5) 0.041(4) -0.007(3) 0.002(3) -0.008(3)
C2 0.088(6) 0.057(5) 0.047(4) 0.002(4) -0.003(4) -0.026(4)
C3 0.055(4) 0.061(5) 0.055(4) -0.020(4) -0.001(3) 0.003(4)
C4 0.074(5) 0.058(5) 0.036(4) -0.005(3) 0.002(3) -0.016(4)
C5 0.087(6) 0.048(5) 0.049(4) 0.014(3) -0.013(4) -0.020(4)
C6 0.070(5) 0.072(6) 0.057(5) -0.017(4) -0.005(4) 0.000(4)
C7 0.061(4) 0.048(4) 0.047(4) -0.004(3) 0.002(3) -0.006(3)
C8 0.057(4) 0.049(4) 0.047(4) -0.008(3) 0.003(3) -0.009(3)
C9 0.037(3) 0.043(4) 0.043(3) -0.009(3) 0.006(3) -0.005(3)
C10 0.051(4) 0.044(4) 0.057(4) -0.016(3) 0.004(3) -0.003(3)
C11 0.043(4) 0.049(4) 0.052(4) -0.004(3) 0.007(3) 0.012(3)
C12 0.040(4) 0.074(5) 0.050(4) -0.008(4) 0.002(3) 0.002(4)
C13 0.050(4) 0.065(5) 0.047(4) -0.012(4) 0.011(3) -0.027(4)
C14 0.048(4) 0.040(4) 0.044(3) -0.002(3) 0.011(3) -0.012(3)
C15 0.103(7) 0.103(7) 0.056(5) -0.025(5) -0.025(5) -0.007(6)
C16 0.054(4) 0.051(4) 0.049(4) -0.004(3) 0.014(3) 0.001(3)
C17 0.040(4) 0.063(5) 0.087(6) -0.017(4) 0.017(4) -0.013(4)
C18 0.058(4) 0.062(5) 0.062(5) 0.013(4) 0.020(4) 0.006(4)
C19 0.056(4) 0.059(5) 0.049(4) -0.009(4) -0.007(3) -0.001(4)
C20 0.058(5) 0.057(5) 0.083(6) 0.010(4) 0.019(4) -0.002(4)
C21 0.057(5) 0.117(8) 0.059(5) -0.000(5) 0.003(4) -0.012(5)
Cr101 0.0408(6) 0.0371(6) 0.0435(6) 0.0015(5) 0.0053(4) -0.0023(5)
Mn101 0.0442(5) 0.0455(6) 0.0401(6) -0.0041(5) 0.0032(4) -0.0008(5)
O101 0.064(3) 0.052(3) 0.047(3) 0.000(2) -0.015(2) -0.011(2)
O102 0.137(6) 0.053(4) 0.101(5) -0.014(3) 0.037(4) 0.022(4)
O103 0.162(7) 0.162(7) 0.066(4) 0.053(4) 0.045(4) 0.047(6)
O104 0.053(4) 0.166(8) 0.197(9) 0.006(7) 0.018(4) -0.031(5)
O105 0.132(5) 0.064(4) 0.060(4) 0.021(3) -0.005(3) -0.005(4)
O106 0.164(7) 0.057(4) 0.137(6) -0.040(4) 0.064(5) -0.005(4)
O107 0.061(4) 0.176(8) 0.104(5) -0.028(5) 0.009(3) -0.039(4)
C101 0.038(3) 0.056(4) 0.042(4) -0.005(3) -0.005(3) -0.001(3)
C102 0.056(4) 0.059(5) 0.045(4) 0.005(3) -0.006(3) 0.012(3)
C103 0.048(4) 0.050(4) 0.041(4) -0.007(3) 0.006(3) -0.001(3)
C104 0.044(3) 0.045(4) 0.035(3) 0.004(3) 0.004(3) -0.002(3)
C105 0.051(4) 0.047(4) 0.047(4) 0.012(3) -0.006(3) 0.002(3)
C106 0.057(4) 0.043(4) 0.065(5) 0.000(3) -0.014(3) -0.008(3)
C107 0.050(4) 0.051(4) 0.047(4) 0.003(3) 0.001(3) -0.011(3)
C108 0.055(4) 0.051(4) 0.051(4) 0.001(3) -0.004(3) -0.010(3)
C109 0.036(3) 0.044(4) 0.041(3) -0.003(3) 0.000(3) 0.000(3)
C110 0.050(4) 0.040(4) 0.047(4) -0.004(3) 0.005(3) 0.003(3)
C111 0.043(4) 0.056(4) 0.044(4) -0.002(3) 0.001(3) 0.010(3)
C112 0.041(4) 0.070(5) 0.049(4) -0.008(4) -0.002(3) 0.001(4)
C113 0.042(4) 0.052(4) 0.059(4) -0.005(3) 0.005(3) -0.011(3)
C114 0.041(3) 0.042(4) 0.054(4) 0.009(3) 0.006(3) -0.011(3)
C115 0.075(5) 0.060(5) 0.058(4) -0.011(4) 0.001(4) -0.019(4)
C116 0.074(5) 0.052(5) 0.055(5) 0.007(4) 0.021(4) 0.010(4)
C117 0.074(5) 0.075(6) 0.058(5) 0.006(4) 0.017(4) 0.012(5)
C118 0.057(5) 0.077(6) 0.090(6) -0.006(5) 0.020(4) -0.020(4)
C119 0.064(5) 0.044(4) 0.047(4) -0.012(3) 0.008(3) -0.002(3)
C120 0.069(5) 0.046(5) 0.071(5) -0.009(4) 0.023(4) -0.004(4)
C121 0.055(5) 0.079(6) 0.060(5) -0.001(4) 0.015(4) -0.001(4)

loop_
_geom_bond_atom_site_label_1
_geom_bond_site_symmetry_1
_geom_bond_atom_site_label_2
_geom_bond_site_symmetry_2
_geom_bond_distance
_geom_bond_publ_flag
Cr1 . C9 . 2.241(6) yes
Cr1 . C10 . 2.215(6) yes
Cr1 . C11 . 2.199(6) yes
Cr1 . C12 . 2.197(7) yes
Cr1 . C13 . 2.194(6) yes
Cr1 . C14 . 2.228(6) yes
Cr1 . C16 . 1.821(7) yes
Cr1 . C17 . 1.805(7) yes
Cr1 . C18 . 1.821(8) yes
Mn1 . C1 . 2.211(7) yes
Mn1 . C2 . 2.253(9) yes
Mn1 . C3 . 2.163(7) yes
Mn1 . C4 . 2.181(6) yes
Mn1 . C5 . 2.143(7) yes
Mn1 . C19 . 1.800(8) yes
Mn1 . C20 . 1.782(9) yes
Mn1 . C21 . 1.799(9) yes
O1 . C4 . 1.361(8) yes
O1 . C15 . 1.44(1) yes
O2 . C16 . 1.158(8) yes
O3 . C17 . 1.154(8) yes
O4 . C18 . 1.143(9) yes
O5 . C19 . 1.135(8) yes
O6 . C20 . 1.143(9) yes
O7 . C21 . 1.145(9) yes
C1 . C2 . 1.42(1) yes
C1 . C6 . 1.47(1) yes
C1 . C7 . 1.431(9) yes
C2 . C3 . 1.42(1) yes
C2 . H2 . 1.085 no
C3 . C4 . 1.40(1) yes
C3 . H3 . 1.047 no
C4 . C5 . 1.39(1) yes
C5 . C6 . 1.47(1) yes
C5 . H5 . 1.051 no
C6 . H61 . 1.024 no
C6 . H62 . 1.124 no
C7 . C8 . 1.168(9) yes
C8 . C9 . 1.430(9) yes
C9 . C10 . 1.442(9) yes
C9 . C14 . 1.395(9) yes
C10 . C11 . 1.377(9) yes
C10 . H10 . 1.088 no
C11 . C12 . 1.39(1) yes
C11 . H11 . 1.075 no
C12 . C13 . 1.41(1) yes
C12 . H12 . 1.107 no
C13 . C14 . 1.414(9) yes
C13 . H13 . 0.975 no
C14 . H14 . 1.071 no
C15 . H151 . 0.961 no
C15 . H152 . 0.892 no
C15 . H153 . 0.942 no
Cr101 . C109 . 2.230(6) yes
Cr101 . C110 . 2.210(6) yes
Cr101 . C111 . 2.188(6) yes
Cr101 . C112 . 2.203(7) yes
Cr101 . C113 . 2.191(6) yes
Cr101 . C114 . 2.211(6) yes
Cr101 . C116 . 1.823(8) yes
Cr101 . C117 . 1.831(8) yes
Cr101 . C118 . 1.809(8) yes
Mn101 . C101 . 2.234(6) yes
Mn101 . C102 . 2.176(7) yes
Mn101 . C103 . 2.130(6) yes
Mn101 . C104 . 2.186(6) yes
Mn101 . C105 . 2.186(6) yes
Mn101 . C119 . 1.799(8) yes
Mn101 . C120 . 1.788(8) yes
Mn101 . C121 . 1.812(8) yes
O101 . C104 . 1.366(7) yes
O101 . C115 . 1.435(8) yes
O102 . C116 . 1.150(8) yes
O103 . C117 . 1.142(9) yes
O104 . C118 . 1.17(1) yes
O105 . C119 . 1.140(8) yes
O106 . C120 . 1.120(8) yes
O107 . C121 . 1.138(9) yes
C101 . C102 . 1.41(1) yes
C101 . C106 . 1.498(9) yes
C101 . C107 . 1.430(9) yes
C102 . C103 . 1.402(9) yes
C102 . H102 . 1.104 no
C103 . C104 . 1.389(9) yes
C103 . H103 . 1.000 no
C104 . C105 . 1.397(9) yes
C105 . C106 . 1.497(9) yes
C105 . H105 . 1.124 no
C106 . H1161 . 1.022 no
C106 . H1162 . 1.188 no
C107 . C108 . 1.187(9) yes
C108 . C109 . 1.429(9) yes
C109 . C110 . 1.418(9) yes
C109 . C114 . 1.395(9) yes
C110 . C111 . 1.393(9) yes
C110 . H110 . 1.052 no
C111 . C112 . 1.41(1) yes
C111 . H111 . 1.063 no
C112 . C113 . 1.39(1) yes
C112 . H112 . 1.151 no
C113 . C114 . 1.387(9) yes
C113 . H113 . 1.152 no
C114 . H114 . 1.022 no
C115 . H1151 . 0.996 no
C115 . H1152 . 1.016 no
C115 . H1153 . 1.065 no
